data_7119944
loop_
_publ_author_name
'Hao, Jian'
'Wei, Yongge'
'Xu, Qinghong'
'Yuan, Shanshan'
'Zhu, Li'

_publ_section_title
;
 Synthesis of novel bis(Triol)-functionalized Anderson clusters serving as
 potential synthons for forming organic-inorganic hybrid chains on purpose
;
_journal_name_full 'Chem. Commun.'
_journal_paper_doi 10.1039/C7CC01971H
_journal_year 2017
_chemical_formula_moiety 'C5 H11 Cr Mo6 O24.5, 5(C8 H18 N0.5), 0.5(C2 H8 N), 1.96055(C3 H7 N O), O'
_chemical_formula_sum 'C51.88 H118.72 Cr Mo6 N4.96 O27.46'
_chemical_formula_weight 1879.25
_chemical_name_systematic
;
 ? 
;
_space_group_crystal_system orthorhombic
_space_group_IT_number 62
_space_group_name_Hall '-P 2ac 2n'
_space_group_name_H-M_alt 'P n m a'
_symmetry_space_group_name_Hall '-P 2ac 2n'
_symmetry_space_group_name_H-M 'P n m a'
_atom_sites_solution_hydrogens geom
_atom_sites_solution_primary direct
_atom_sites_solution_secondary difmap
_audit_creation_date 2016-07-20
_audit_creation_method
;
  Olex2 1.1
  (compiled 2011.02.15 svn.r1672, GUI svn.r3494)
;
_audit_update_record
;
2017-02-20 deposited with the CCDC.
2017-04-11 downloaded from the CCDC.
;
_cell_angle_alpha 90.00
_cell_angle_beta 90.00
_cell_angle_gamma 90.00
_cell_formula_units_Z 8
_cell_length_a 24.6313(5)
_cell_length_b 43.4932(13)
_cell_length_c 14.5597(3)
_cell_measurement_reflns_used 12161
_cell_measurement_temperature 107.7
_cell_measurement_theta_max 70.9251
_cell_measurement_theta_min 3.0472
_cell_volume 15597.7(6)
_computing_cell_refinement
;
CrysAlisPro, Agilent Technologies,
Version 1.171.35.11 (release 16-05-2011 CrysAlis171 .NET)
(compiled May 16 2011,17:55:39)
;
_computing_data_collection
;
CrysAlisPro, Agilent Technologies,
Version 1.171.35.11 (release 16-05-2011 CrysAlis171 .NET)
(compiled May 16 2011,17:55:39)
;
_computing_data_reduction
;
CrysAlisPro, Agilent Technologies,
Version 1.171.35.11 (release 16-05-2011 CrysAlis171 .NET)
(compiled May 16 2011,17:55:39)
;
_computing_molecular_graphics
;
O. V. Dolomanov, L. J. Bourhis, R. J. Gildea, J. A. K. Howard and H. Puschmann,
OLEX2: a complete structure solution, refinement and analysis program.
J. Appl. Cryst. (2009). 42, 339-341.
;
_computing_publication_material
;
O. V. Dolomanov, L. J. Bourhis, R. J. Gildea, J. A. K. Howard and H. Puschmann,
OLEX2: a complete structure solution, refinement and analysis program.
J. Appl. Cryst. (2009). 42, 339-341.
;
_computing_structure_refinement 'SHELXL-97 (Sheldrick, 1997)'
_computing_structure_solution 'A short history of SHELX (Sheldrick, 2007)/Bruker'
_diffrn_ambient_temperature 107.7
_diffrn_detector_area_resol_mean 16.0971
_diffrn_measured_fraction_theta_full 0.979
_diffrn_measured_fraction_theta_max 0.979
_diffrn_measurement_details
;
#__ type_ start__ end____ width___ exp.time_
  1 omega   24.00   59.00   0.5000    5.0000
omega____ theta____ kappa____ phi______ frames
    -       -8.5000   15.0000  -30.0000 70

#__ type_ start__ end____ width___ exp.time_
  2 omega  -18.00    9.00   0.5000    5.0000
omega____ theta____ kappa____ phi______ frames
    -       -8.5000   45.0000  -60.0000 54

#__ type_ start__ end____ width___ exp.time_
  3 omega   28.00  104.00   0.5000    5.0000
omega____ theta____ kappa____ phi______ frames
    -       36.7852   37.0000   30.0000 152

#__ type_ start__ end____ width___ exp.time_
  4 omega   40.00   95.00   0.5000    5.0000
omega____ theta____ kappa____ phi______ frames
    -       36.7852   53.0000  132.0000 110

#__ type_ start__ end____ width___ exp.time_
  5 omega  -31.00   -5.00   0.5000    5.0000
omega____ theta____ kappa____ phi______ frames
    -       36.7852  -37.0000 -150.0000 52

#__ type_ start__ end____ width___ exp.time_
  6 omega   44.00   70.00   0.5000    5.0000
omega____ theta____ kappa____ phi______ frames
    -       36.7852 -103.0000 -100.0000 52

#__ type_ start__ end____ width___ exp.time_
  7 omega   43.00   90.00   0.5000   15.0000
omega____ theta____ kappa____ phi______ frames
    -      108.0000  -45.0000   30.0000 94

#__ type_ start__ end____ width___ exp.time_
  8 omega   43.00   69.00   0.5000   15.0000
omega____ theta____ kappa____ phi______ frames
    -      108.0000  -45.0000 -150.0000 52

#__ type_ start__ end____ width___ exp.time_
  9 omega   92.00  161.00   0.5000   15.0000
omega____ theta____ kappa____ phi______ frames
    -      108.0000   45.0000  -60.0000 138

#__ type_ start__ end____ width___ exp.time_
 10 omega   53.00   79.00   0.5000   15.0000
omega____ theta____ kappa____ phi______ frames
    -      108.0000  -45.0000 -120.0000 52

#__ type_ start__ end____ width___ exp.time_
 11 omega   65.00   95.00   0.5000   15.0000
omega____ theta____ kappa____ phi______ frames
    -      108.0000  -45.0000   60.0000 60

#__ type_ start__ end____ width___ exp.time_
 12 omega  141.00  169.00   0.5000   15.0000
omega____ theta____ kappa____ phi______ frames
    -      108.0000  111.0000   60.0000 56

#__ type_ start__ end____ width___ exp.time_
 13 omega   40.00   98.00   0.5000   15.0000
omega____ theta____ kappa____ phi______ frames
    -      108.0000  -45.0000  -30.0000 116

#__ type_ start__ end____ width___ exp.time_
 14 omega   42.00   94.00   0.5000   15.0000
omega____ theta____ kappa____ phi______ frames
    -      108.0000  -45.0000  150.0000 104
;
_diffrn_measurement_device_type 'Xcalibur, Eos, Gemini'
_diffrn_measurement_method '\w scans'
_diffrn_orient_matrix_UB_11 0.0450600000
_diffrn_orient_matrix_UB_12 -0.0219995000
_diffrn_orient_matrix_UB_13 -0.0329232000
_diffrn_orient_matrix_UB_21 -0.0243779000
_diffrn_orient_matrix_UB_22 -0.0259464000
_diffrn_orient_matrix_UB_23 0.0593022000
_diffrn_orient_matrix_UB_31 -0.0358796000
_diffrn_orient_matrix_UB_32 -0.0099397000
_diffrn_orient_matrix_UB_33 -0.0811829000
_diffrn_radiation_monochromator graphite
_diffrn_radiation_type 'Cu K\a'
_diffrn_radiation_wavelength 1.5418
_diffrn_reflns_av_R_equivalents 0.0470
_diffrn_reflns_av_unetI/netI 0.0510
_diffrn_reflns_limit_h_max 19
_diffrn_reflns_limit_h_min -30
_diffrn_reflns_limit_k_max 44
_diffrn_reflns_limit_k_min -52
_diffrn_reflns_limit_l_max 16
_diffrn_reflns_limit_l_min -17
_diffrn_reflns_number 39033
_diffrn_reflns_theta_full 71.04
_diffrn_reflns_theta_max 71.04
_diffrn_reflns_theta_min 4.07
_diffrn_source 'Enhance (Cu) X-ray Source'
_exptl_absorpt_coefficient_mu 9.378
_exptl_absorpt_correction_T_max 1.00000
_exptl_absorpt_correction_T_min 0.26258
_exptl_absorpt_correction_type multi-scan
_exptl_absorpt_process_details
;
CrysAlisPro, Agilent Technologies,
Version 1.171.35.11 (release 16-05-2011 CrysAlis171 .NET)
(compiled May 16 2011,17:55:39)
Empirical absorption correction using spherical harmonics,
 implemented in SCALE3 ABSPACK scaling algorithm.
;
_exptl_crystal_colour pink
_exptl_crystal_density_diffrn 1.601
_exptl_crystal_density_method 'not measured'
_exptl_crystal_description block
_exptl_crystal_F_000 7683
_exptl_crystal_size_max 0.40
_exptl_crystal_size_mid 0.35
_exptl_crystal_size_min 0.18
_refine_diff_density_max 2.300
_refine_diff_density_min -1.822
_refine_diff_density_rms 0.237
_refine_ls_extinction_method none
_refine_ls_goodness_of_fit_ref 1.091
_refine_ls_hydrogen_treatment mixed
_refine_ls_matrix_type full
_refine_ls_number_parameters 858
_refine_ls_number_reflns 14958
_refine_ls_number_restraints 446
_refine_ls_restrained_S_all 1.096
_refine_ls_R_factor_all 0.1268
_refine_ls_R_factor_gt 0.1065
_refine_ls_shift/su_max 0.001
_refine_ls_shift/su_mean 0.000
_refine_ls_structure_factor_coef Fsqd
_refine_ls_weighting_details 'calc w=1/[\s^2^(Fo^2^)+(0.0854P)^2^+459.3000P] where P=(Fo^2^+2Fc^2^)/3'
_refine_ls_weighting_scheme calc
_refine_ls_wR_factor_gt 0.2686
_refine_ls_wR_factor_ref 0.2835
_reflns_number_gt 11591
_reflns_number_total 14958
_reflns_threshold_expression >2sigma(I)
_cod_data_source_file c7cc01971h2.cif
_cod_data_source_block exp_4409
_cod_database_code 7119944
_reflns_odcompleteness_completeness 99.69
_reflns_odcompleteness_iscentric 1
_reflns_odcompleteness_theta 66.97

loop_
_space_group_symop_id
_space_group_symop_operation_xyz
1 'x, y, z'
2 '-x+1/2, -y, z+1/2'
3 'x+1/2, -y+1/2, -z+1/2'
4 '-x, y+1/2, -z'
5 '-x, -y, -z'
6 'x-1/2, y, -z-1/2'
7 '-x-1/2, y-1/2, z-1/2'
8 'x, -y-1/2, z'

loop_
_atom_site_label
_atom_site_type_symbol
_atom_site_fract_x
_atom_site_fract_y
_atom_site_fract_z
_atom_site_U_iso_or_equiv
_atom_site_adp_type
_atom_site_occupancy
_atom_site_symmetry_multiplicity
_atom_site_calc_flag
_atom_site_refinement_flags
_atom_site_disorder_assembly
_atom_site_disorder_group
Mo3 Mo 0.09002(4) 0.17196(3) 0.30691(6) 0.0358(3) Uani 1 1 d . . .
Mo6 Mo -0.03374(4) 0.10187(3) 0.65860(7) 0.0403(3) Uani 1 1 d . . .
Mo4 Mo -0.04615(4) 0.17059(3) 0.31902(7) 0.0377(3) Uani 1 1 d . . .
Mo1 Mo 0.10285(4) 0.10157(3) 0.64283(7) 0.0411(3) Uani 1 1 d . . .
Cr1 Cr 0.02759(7) 0.13609(4) 0.48078(11) 0.0232(4) Uani 1 1 d . . .
Mo5 Mo -0.10796(4) 0.13553(3) 0.49574(8) 0.0397(3) Uani 1 1 d . . .
Mo2 Mo 0.16374(4) 0.13746(3) 0.46841(8) 0.0425(3) Uani 1 1 d . . .
O23 O 0.0326(3) 0.13786(18) 0.6145(5) 0.0302(17) Uani 1 1 d . . .
O24 O -0.0304(3) 0.16688(19) 0.4785(5) 0.0303(17) Uani 1 1 d . . .
O22 O 0.0838(3) 0.16752(18) 0.4671(5) 0.0273(16) Uani 1 1 d . . .
O5 O -0.0810(4) 0.1352(2) 0.6202(6) 0.042(2) Uani 1 1 d . . .
O19 O 0.0876(3) 0.1062(2) 0.4874(6) 0.038(2) Uani 1 1 d . . .
H19 H 0.0850 0.0870 0.4498 0.046 Uiso 1 1 calc R . .
O4 O -0.0897(3) 0.1376(2) 0.3666(6) 0.041(2) Uani 1 1 d . . .
O3 O 0.0219(3) 0.1936(2) 0.3267(5) 0.0348(18) Uani 1 1 d . . .
O16 O -0.1492(4) 0.1040(2) 0.4929(8) 0.057(3) Uani 1 1 d . . .
O21 O -0.0310(3) 0.10575(19) 0.5013(6) 0.0332(18) Uani 1 1 d . . .
H21 H -0.0303 0.0863 0.4646 0.040 Uiso 1 1 calc R . .
O14 O -0.0873(3) 0.2020(2) 0.3337(7) 0.048(2) Uani 1 1 d . . .
O2 O 0.1373(3) 0.1387(2) 0.3444(6) 0.0382(19) Uani 1 1 d . . .
O7 O 0.1064(4) 0.1118(2) 0.7561(7) 0.052(2) Uani 1 1 d . . .
O20 O 0.0235(3) 0.1371(2) 0.3461(5) 0.0321(18) Uani 1 1 d . . .
H20 H 0.0230 0.1169 0.3129 0.039 Uiso 1 1 calc R . .
O10 O 0.2039(3) 0.1698(3) 0.4748(8) 0.056(3) Uani 1 1 d . . .
O15 O -0.1498(3) 0.1662(2) 0.5088(7) 0.047(2) Uani 1 1 d . . .
O8 O 0.1465(4) 0.0715(2) 0.6301(7) 0.054(3) Uani 1 1 d . . .
O11 O 0.1321(3) 0.2036(2) 0.3174(7) 0.046(2) Uani 1 1 d . . .
O6 O 0.0350(4) 0.0809(2) 0.6393(6) 0.044(2) Uani 1 1 d . . .
O13 O -0.0481(4) 0.1630(3) 0.2047(6) 0.058(3) Uani 1 1 d . . .
O1 O 0.1458(3) 0.1355(2) 0.5956(6) 0.041(2) Uani 1 1 d . . .
O12 O 0.0853(4) 0.1651(3) 0.1913(6) 0.054(3) Uani 1 1 d . . .
O9 O 0.2064(4) 0.1070(3) 0.4537(8) 0.065(3) Uani 1 1 d . . .
O18 O -0.0280(4) 0.1117(2) 0.7709(7) 0.055(3) Uani 1 1 d . . .
O25 O 0.0303(5) 0.2500 0.5917(7) 0.032(2) Uani 1 2 d S . .
O17 O -0.0756(4) 0.0709(2) 0.6568(7) 0.053(3) Uani 1 1 d . . .
C5 C 0.0320(5) 0.2234(3) 0.6477(7) 0.031(2) Uani 1 1 d . . .
H5A H 0.0008 0.2234 0.6904 0.037 Uiso 1 1 calc R . .
H5B H 0.0658 0.2235 0.6847 0.037 Uiso 1 1 calc R . .
C4 C 0.0302(5) 0.1942(3) 0.5874(7) 0.028(2) Uani 1 1 d . . .
C2 C 0.0335(5) 0.1674(3) 0.6569(7) 0.034(3) Uani 1 1 d . . .
H2A H 0.0674 0.1695 0.6930 0.041 Uiso 1 1 calc R . .
H2B H 0.0026 0.1689 0.7001 0.041 Uiso 1 1 calc R . .
C3 C -0.0229(5) 0.1939(3) 0.5345(8) 0.031(2) Uani 1 1 d . . .
H3A H -0.0533 0.1953 0.5787 0.037 Uiso 1 1 calc R . .
H3B H -0.0244 0.2123 0.4946 0.037 Uiso 1 1 calc R . .
C1 C 0.0808(4) 0.1941(3) 0.5244(8) 0.033(3) Uani 1 1 d . . .
H1A H 0.0801 0.2127 0.4851 0.040 Uiso 1 1 calc R . .
H1B H 0.1139 0.1951 0.5630 0.040 Uiso 1 1 calc R . .
N4 N 0.2790(6) 0.2500 0.2980(12) 0.079(6) Uani 1 2 d SDU . .
N1 N 0.0236(8) 0.2500 0.2407(14) 0.069(6) Uani 1 2 d S . .
H1C H 0.0245 0.2329 0.2778 0.083 Uiso 0.50 1 calc PR . .
H1D H 0.0245 0.2671 0.2778 0.083 Uiso 0.50 1 calc PR . .
C29 C 0.2586(10) 0.2500 0.2000(14) 0.077(8) Uani 1 2 d SD . .
H29A H 0.2354 0.2684 0.1910 0.092 Uiso 0.50 1 calc PR . .
H29B H 0.2354 0.2316 0.1910 0.092 Uiso 0.50 1 calc PR . .
C6 C -0.0277(10) 0.2500 0.1863(19) 0.072(7) Uani 1 2 d S . .
H6A H -0.0293 0.2314 0.1483 0.108 Uiso 0.50 1 calc PR A -1
H6B H -0.0288 0.2682 0.1468 0.108 Uiso 0.50 1 calc PR A -1
H6C H -0.0589 0.2503 0.2282 0.108 Uiso 1 2 calc SR A -1
C7 C 0.0732(11) 0.2500 0.1779(18) 0.079(8) Uani 1 2 d S . .
H7A H 0.1063 0.2504 0.2153 0.118 Uiso 1 2 calc SR B -1
H7B H 0.0723 0.2682 0.1383 0.118 Uiso 0.50 1 calc PR B -1
H7C H 0.0730 0.2314 0.1398 0.118 Uiso 0.50 1 calc PR B -1
C33 C 0.2335(8) 0.2500 0.3684(18) 0.087(10) Uani 1 2 d SD . .
H33A H 0.2106 0.2317 0.3574 0.105 Uiso 0.50 1 calc PR . .
H33B H 0.2106 0.2683 0.3574 0.105 Uiso 0.50 1 calc PR . .
C30 C 0.3025(10) 0.2500 0.1263(16) 0.075(7) Uani 1 2 d SDU . .
H30A H 0.3257 0.2684 0.1345 0.090 Uiso 0.50 1 calc PR . .
H30B H 0.3257 0.2316 0.1344 0.090 Uiso 0.50 1 calc PR . .
C35 C 0.1965(11) 0.2500 0.522(3) 0.129(18) Uani 1 2 d SD . .
H35A H 0.1751 0.2684 0.5054 0.155 Uiso 0.50 1 calc PR . .
H35B H 0.1751 0.2316 0.5054 0.155 Uiso 0.50 1 calc PR . .
C34 C 0.2504(10) 0.2500 0.4692(18) 0.114(14) Uani 1 2 d SD . .
H34A H 0.2720 0.2685 0.4840 0.137 Uiso 0.50 1 calc PR . .
H34B H 0.2720 0.2315 0.4840 0.137 Uiso 0.50 1 calc PR . .
O26 O -0.0400(7) 0.0510(3) 0.4182(10) 0.088(4) Uani 1 1 d . . .
N2 N -0.0735(10) 0.0039(4) 0.4537(12) 0.106(7) Uani 1 1 d . . .
N3 N -0.2102(7) 0.1266(5) -0.2200(13) 0.160(13) Uani 1 1 d D . .
C20 C -0.2482(8) 0.0796(6) -0.3011(14) 0.109(9) Uani 1 1 d D D .
H20A H -0.2846 0.0889 -0.3097 0.131 Uiso 1 1 calc R . .
H20B H -0.2480 0.0686 -0.2415 0.131 Uiso 1 1 calc R . .
C19 C -0.2054(8) 0.1047(7) -0.3003(16) 0.136(13) Uani 1 1 d D . .
H19A H -0.1691 0.0950 -0.2989 0.164 Uiso 1 1 calc R . .
H19B H -0.2082 0.1166 -0.3581 0.164 Uiso 1 1 calc R . .
C11 C -0.2618(8) 0.1451(6) -0.2295(16) 0.124(11) Uani 1 1 d D . .
H11A H -0.2673 0.1567 -0.1717 0.149 Uiso 1 1 calc R . .
H11B H -0.2925 0.1306 -0.2357 0.149 Uiso 1 1 calc R . .
C37 C 0.3178(10) 0.2244(6) 0.3144(18) 0.154(11) Uani 1 1 d DU . .
H37A H 0.3336 0.2267 0.3766 0.185 Uiso 1 1 calc R . .
H37B H 0.3478 0.2259 0.2695 0.185 Uiso 1 1 calc R . .
C12 C -0.2644(12) 0.1678(7) -0.309(2) 0.154(15) Uani 1 1 d D . .
H12A H -0.2344 0.1829 -0.3052 0.185 Uiso 1 1 calc R . .
H12B H -0.2616 0.1569 -0.3688 0.185 Uiso 1 1 calc R . .
C8 C -0.0661(12) 0.0324(5) 0.4707(17) 0.105(8) Uani 1 1 d . . .
H8 H -0.0808 0.0405 0.5261 0.126 Uiso 1 1 calc R . .
C31 C 0.2796(16) 0.2500 0.0291(18) 0.145(18) Uani 1 2 d SDU . .
H31A H 0.2563 0.2684 0.0215 0.174 Uiso 0.50 1 calc PR . .
H31B H 0.2563 0.2316 0.0215 0.174 Uiso 0.50 1 calc PR . .
C32 C 0.3226(18) 0.2500 -0.047(3) 0.141(16) Uani 1 2 d SDU . .
H32A H 0.3285 0.2711 -0.0684 0.211 Uiso 0.50 1 calc PR C -1
H32B H 0.3102 0.2372 -0.0980 0.211 Uiso 0.50 1 calc PR C -1
H32C H 0.3567 0.2417 -0.0226 0.211 Uiso 0.50 1 calc PR C -1
N5 N 0.0647(10) 0.1009(7) 0.0007(14) 0.240(9) Uani 1 1 d DU . .
C45 C 0.0482(16) 0.1298(8) -0.054(2) 0.261(12) Uani 1 1 d DU . .
H45A H 0.0759 0.1338 -0.1019 0.314 Uiso 1 1 calc R . .
H45B H 0.0133 0.1258 -0.0856 0.314 Uiso 1 1 calc R . .
C21 C -0.2370(11) 0.0569(6) -0.3783(17) 0.109(8) Uani 1 1 d D . .
H21A H -0.2724 0.0475 -0.3941 0.131 Uiso 0.46(4) 1 calc PR D 1
H21B H -0.2260 0.0693 -0.4321 0.131 Uiso 0.46(4) 1 calc PR D 1
H21C H -0.2441 0.0675 -0.4372 0.131 Uiso 0.54(4) 1 calc PR D 2
H21D H -0.1979 0.0518 -0.3768 0.131 Uiso 0.54(4) 1 calc PR D 2
C53 C 0.0666(15) 0.0728(9) -0.064(2) 0.278(13) Uani 1 1 d DU . .
H53A H 0.0852 0.0789 -0.1215 0.333 Uiso 1 1 calc R . .
H53B H 0.0886 0.0565 -0.0346 0.333 Uiso 1 1 calc R . .
C15 C -0.2155(8) 0.1096(7) -0.1296(17) 0.158(12) Uani 1 1 d DU . .
H15A H -0.2489 0.0969 -0.1312 0.189 Uiso 1 1 calc R . .
H15B H -0.2196 0.1249 -0.0796 0.189 Uiso 1 1 calc R . .
C41 C 0.0259(12) 0.0975(11) 0.0792(19) 0.265(12) Uani 1 1 d DU . .
H41A H 0.0357 0.1123 0.1282 0.318 Uiso 1 1 calc R . .
H41B H 0.0290 0.0765 0.1049 0.318 Uiso 1 1 calc R . .
C24 C -0.1595(10) 0.1467(10) -0.226(3) 0.26(2) Uani 1 1 d DU . .
H24A H -0.1599 0.1585 -0.2838 0.311 Uiso 1 1 calc R . .
H24B H -0.1267 0.1335 -0.2253 0.311 Uiso 1 1 calc R . .
C9 C -0.098(2) -0.0167(8) 0.5192(19) 0.24(3) Uani 1 1 d . . .
H9A H -0.0732 -0.0336 0.5326 0.360 Uiso 1 1 calc R . .
H9B H -0.1320 -0.0249 0.4935 0.360 Uiso 1 1 calc R . .
H9C H -0.1062 -0.0054 0.5759 0.360 Uiso 1 1 calc R . .
C13 C -0.3189(13) 0.1840(7) -0.302(3) 0.21(2) Uani 1 1 d DU . .
H13A H -0.3227 0.1933 -0.2401 0.246 Uiso 1 1 calc R . .
H13B H -0.3486 0.1689 -0.3102 0.246 Uiso 1 1 calc R . .
C10 C -0.0554(14) -0.0104(6) 0.371(2) 0.141(12) Uani 1 1 d . . .
H10A H -0.0804 -0.0053 0.3207 0.211 Uiso 1 1 calc R . .
H10B H -0.0544 -0.0327 0.3793 0.211 Uiso 1 1 calc R . .
H10C H -0.0189 -0.0029 0.3556 0.211 Uiso 1 1 calc R . .
C26 C -0.1114(12) 0.1918(9) -0.165(3) 0.31(2) Uani 1 1 d DU . .
H26A H -0.1150 0.1979 -0.2299 0.374 Uiso 0.50 1 calc PR E -2
H26B H -0.0768 0.1803 -0.1595 0.374 Uiso 0.50 1 calc PR E -2
H26C H -0.1085 0.2065 -0.1133 0.374 Uiso 0.50 1 calc PR E 1
H26D H -0.0767 0.1803 -0.1684 0.374 Uiso 0.50 1 calc PR E 1
C47 C -0.0003(17) 0.1790(12) -0.036(4) 0.386(15) Uani 1 1 d DU . .
H47A H -0.0220 0.1886 0.0136 0.463 Uiso 1 1 calc R . .
H47B H -0.0249 0.1676 -0.0772 0.463 Uiso 1 1 calc R . .
C16 C -0.1674(11) 0.0890(8) -0.108(2) 0.181(13) Uani 1 1 d DU . .
H16A H -0.1346 0.1018 -0.0990 0.217 Uiso 1 1 calc R . .
H16B H -0.1608 0.0749 -0.1602 0.217 Uiso 1 1 calc R . .
C49 C 0.1198(11) 0.1054(10) 0.047(2) 0.219(11) Uani 1 1 d DU . .
H49A H 0.1143 0.1193 0.1004 0.263 Uiso 1 1 calc R . .
H49B H 0.1315 0.0853 0.0721 0.263 Uiso 1 1 calc R . .
C25 C -0.1576(12) 0.1689(10) -0.144(3) 0.29(2) Uani 1 1 d DU H .
H25A H -0.1503 0.1576 -0.0864 0.346 Uiso 1 1 calc R . .
H25B H -0.1926 0.1799 -0.1378 0.346 Uiso 1 1 calc R . .
C39 C 0.3305(13) 0.1731(8) 0.370(3) 0.246(17) Uani 1 1 d DU . .
H39A H 0.3690 0.1788 0.3599 0.296 Uiso 1 1 calc R . .
H39B H 0.3214 0.1760 0.4354 0.296 Uiso 1 1 calc R . .
C40 C 0.3202(16) 0.1407(7) 0.340(3) 0.30(2) Uani 1 1 d DU . .
H40A H 0.3484 0.1342 0.2972 0.444 Uiso 1 1 calc R . .
H40B H 0.2846 0.1395 0.3103 0.444 Uiso 1 1 calc R . .
H40C H 0.3206 0.1272 0.3942 0.444 Uiso 1 1 calc R . .
C36 C 0.2068(19) 0.2500 0.626(3) 0.23(4) Uani 1 2 d SD . .
H36A H 0.2446 0.2559 0.6379 0.346 Uiso 0.50 1 calc PR F -1
H36B H 0.2001 0.2294 0.6506 0.346 Uiso 0.50 1 calc PR F -1
H36C H 0.1824 0.2647 0.6556 0.346 Uiso 0.50 1 calc PR F -1
C51 C 0.2167(13) 0.1197(10) 0.050(3) 0.246(12) Uani 1 1 d DU . .
H51A H 0.2180 0.1009 0.0880 0.295 Uiso 1 1 calc R . .
H51B H 0.2482 0.1189 0.0074 0.295 Uiso 1 1 calc R . .
C17 C -0.1783(14) 0.0702(9) -0.021(2) 0.198(15) Uani 1 1 d DU . .
H17A H -0.1872 0.0846 0.0295 0.238 Uiso 1 1 calc R . .
H17B H -0.1445 0.0594 -0.0039 0.238 Uiso 1 1 calc R . .
C50 C 0.1653(13) 0.1180(11) -0.009(2) 0.240(13) Uani 1 1 d DU . .
H50A H 0.1558 0.1388 -0.0312 0.288 Uiso 1 1 calc R . .
H50B H 0.1717 0.1046 -0.0626 0.288 Uiso 1 1 calc R . .
C38 C 0.2920(12) 0.1928(7) 0.307(2) 0.208(13) Uani 1 1 d DU . .
H38A H 0.2923 0.1853 0.2425 0.250 Uiso 1 1 calc R . .
H38B H 0.2543 0.1928 0.3300 0.250 Uiso 1 1 calc R . .
C18 C -0.2243(16) 0.0464(9) -0.029(3) 0.219(16) Uani 1 1 d DU . .
H18A H -0.2593 0.0566 -0.0193 0.329 Uiso 1 1 calc R . .
H18B H -0.2193 0.0304 0.0177 0.329 Uiso 1 1 calc R . .
H18C H -0.2236 0.0371 -0.0902 0.329 Uiso 1 1 calc R . .
C52 C 0.2248(17) 0.1467(11) 0.112(3) 0.246(12) Uani 1 1 d DU . .
H52A H 0.1931 0.1489 0.1521 0.369 Uiso 1 1 calc RU . .
H52B H 0.2291 0.1654 0.0749 0.369 Uiso 1 1 calc RU . .
H52C H 0.2574 0.1435 0.1492 0.369 Uiso 1 1 calc RU . .
C57 C 0.221(2) 0.0574(19) 0.271(4) 0.36(3) Uani 0.96(3) 1 d PDU G 2
H57 H 0.2239 0.0619 0.3344 0.435 Uiso 0.96(3) 1 calc PR G 2
C58 C 0.313(2) 0.0709(12) 0.242(4) 0.35(3) Uani 0.96(3) 1 d PDU G 2
H58A H 0.3402 0.0664 0.1946 0.518 Uiso 0.96(3) 1 calc PR G 2
H58B H 0.3267 0.0641 0.3018 0.518 Uiso 0.96(3) 1 calc PR G 2
H58C H 0.3064 0.0931 0.2438 0.518 Uiso 0.96(3) 1 calc PR G 2
C43 C -0.0677(19) 0.0944(14) 0.133(4) 0.377(15) Uani 1 1 d DU . .
H43A H -0.0578 0.1075 0.1864 0.452 Uiso 1 1 calc R . .
H43B H -0.1067 0.0976 0.1197 0.452 Uiso 1 1 calc R . .
C42 C -0.0329(13) 0.1033(12) 0.049(3) 0.312(15) Uani 1 1 d DU . .
H42A H -0.0423 0.0903 -0.0050 0.374 Uiso 1 1 calc R . .
H42B H -0.0384 0.1252 0.0321 0.374 Uiso 1 1 calc R . .
O29 O 0.1725(19) 0.0534(10) 0.2358(18) 0.33(2) Uani 0.96(3) 1 d PDU G 2
N6 N 0.264(2) 0.0553(13) 0.221(4) 0.35(2) Uani 0.96(3) 1 d PDU G 2
C56 C -0.049(2) 0.0199(15) -0.172(4) 0.370(15) Uani 1 1 d DU . .
H56A H -0.0533 0.0131 -0.2357 0.555 Uiso 1 1 calc RU . .
H56B H -0.0761 0.0355 -0.1575 0.555 Uiso 1 1 calc RU . .
H56C H -0.0531 0.0023 -0.1306 0.555 Uiso 1 1 calc RU . .
C55 C 0.010(2) 0.0340(15) -0.159(4) 0.370(15) Uani 1 1 d DU . .
H55A H 0.0349 0.0174 -0.1407 0.444 Uiso 1 1 calc R . .
H55B H 0.0222 0.0421 -0.2192 0.444 Uiso 1 1 calc R . .
C46 C 0.042(2) 0.1578(8) 0.004(3) 0.321(15) Uani 1 1 d DU . .
H46A H 0.0776 0.1687 0.0076 0.385 Uiso 1 1 calc R . .
H46B H 0.0318 0.1517 0.0672 0.385 Uiso 1 1 calc R . .
C48 C 0.032(3) 0.2033(14) -0.089(5) 0.386(15) Uani 1 1 d DU . .
H48A H 0.0318 0.2228 -0.0552 0.579 Uiso 1 1 calc RU . .
H48B H 0.0157 0.2064 -0.1498 0.579 Uiso 1 1 calc RU . .
H48C H 0.0698 0.1964 -0.0968 0.579 Uiso 1 1 calc RU . .
C14 C -0.323(2) 0.2089(10) -0.375(3) 0.27(3) Uani 1 1 d DU . .
H14A H -0.3185 0.1996 -0.4360 0.411 Uiso 1 1 calc R . .
H14B H -0.2938 0.2241 -0.3654 0.411 Uiso 1 1 calc R . .
H14C H -0.3581 0.2190 -0.3711 0.411 Uiso 1 1 calc R . .
C27 C -0.105(2) 0.2215(18) -0.108(7) 0.33(4) Uani 0.50 1 d PDU H -2
H27A H -0.0668 0.2278 -0.1075 0.496 Uiso 0.50 1 calc PR H -2
H27B H -0.1172 0.2178 -0.0448 0.496 Uiso 0.50 1 calc PR H -2
H27C H -0.1270 0.2379 -0.1355 0.496 Uiso 0.50 1 calc PR H -2
C54 C 0.0117(17) 0.0597(12) -0.088(3) 0.312(16) Uani 1 1 d DU . .
H54A H -0.0114 0.0767 -0.1105 0.375 Uiso 1 1 calc R . .
H54B H -0.0050 0.0519 -0.0309 0.375 Uiso 1 1 calc R . .
C44 C -0.057(3) 0.0604(14) 0.156(4) 0.377(15) Uani 1 1 d DU . .
H44A H -0.0192 0.0578 0.1753 0.565 Uiso 1 1 calc RU . .
H44B H -0.0639 0.0478 0.1014 0.565 Uiso 1 1 calc RU . .
H44C H -0.0812 0.0538 0.2058 0.565 Uiso 1 1 calc RU . .
C59 C 0.269(2) 0.0347(13) 0.146(3) 0.38(3) Uani 0.96(3) 1 d PDU G 2
H59A H 0.2730 0.0465 0.0887 0.577 Uiso 0.96(3) 1 calc PR G 2
H59B H 0.2359 0.0220 0.1416 0.577 Uiso 0.96(3) 1 calc PR G 2
H59C H 0.3004 0.0214 0.1546 0.577 Uiso 0.96(3) 1 calc PR G 2
C28 C -0.120(3) 0.2096(16) -0.254(4) 0.31(3) Uani 0.50 1 d PDU H 1
H28A H -0.1581 0.2147 -0.2614 0.470 Uiso 0.50 1 calc PR H 1
H28B H -0.1077 0.1970 -0.3062 0.470 Uiso 0.50 1 calc PR H 1
H28C H -0.0982 0.2286 -0.2523 0.470 Uiso 0.50 1 calc PR H 1
C23 C -0.1967(17) 0.0308(9) -0.372(4) 0.095(19) Uani 0.46(4) 1 d PD D 1
H23A H -0.1918 0.0251 -0.3071 0.142 Uiso 0.46(4) 1 calc PR D 1
H23B H -0.1618 0.0374 -0.3975 0.142 Uiso 0.46(4) 1 calc PR D 1
H23C H -0.2104 0.0131 -0.4061 0.142 Uiso 0.46(4) 1 calc PR D 1
C22 C -0.269(2) 0.0271(10) -0.378(4) 0.15(3) Uani 0.54(4) 1 d PD D 2
H22A H -0.2644 0.0169 -0.3187 0.220 Uiso 0.54(4) 1 calc PR D 2
H22B H -0.2550 0.0137 -0.4271 0.220 Uiso 0.54(4) 1 calc PR D 2
H22C H -0.3072 0.0315 -0.3890 0.220 Uiso 0.54(4) 1 calc PR D 2
O27 O 0.1095(14) 0.0775(7) 0.3165(16) 0.064(11) Uani 0.38(3) 1 d P I 2
O28 O 0.0322(15) 0.0769(5) 0.303(2) 0.152(15) Uani 0.62(3) 1 d PU I 1

loop_
_atom_site_aniso_label
_atom_site_aniso_U_11
_atom_site_aniso_U_22
_atom_site_aniso_U_33
_atom_site_aniso_U_23
_atom_site_aniso_U_13
_atom_site_aniso_U_12
Mo3 0.0318(5) 0.0501(6) 0.0255(5) -0.0036(4) 0.0082(4) 0.0046(4)
Mo6 0.0428(6) 0.0435(6) 0.0345(5) 0.0030(4) 0.0098(4) 0.0020(5)
Mo4 0.0296(5) 0.0557(7) 0.0279(5) -0.0001(4) -0.0107(4) 0.0037(4)
Mo1 0.0419(6) 0.0434(6) 0.0379(5) 0.0005(4) -0.0099(4) 0.0128(5)
Cr1 0.0167(8) 0.0317(9) 0.0211(8) -0.0037(7) -0.0003(6) 0.0045(7)
Mo5 0.0199(4) 0.0492(6) 0.0500(6) -0.0024(5) 0.0023(4) -0.0009(4)
Mo2 0.0206(5) 0.0618(7) 0.0451(6) -0.0043(5) -0.0001(4) 0.0104(4)
O23 0.031(4) 0.036(4) 0.024(4) -0.001(3) -0.001(3) 0.007(3)
O24 0.021(4) 0.043(5) 0.027(4) -0.001(3) 0.001(3) 0.003(3)
O22 0.018(3) 0.032(4) 0.032(4) -0.005(3) -0.001(3) 0.002(3)
O5 0.037(5) 0.042(5) 0.047(5) -0.002(4) 0.017(4) 0.004(4)
O19 0.031(4) 0.048(5) 0.036(4) -0.012(4) 0.004(4) 0.013(4)
O4 0.033(4) 0.044(5) 0.046(5) -0.012(4) -0.011(4) -0.002(4)
O3 0.034(4) 0.047(5) 0.024(4) 0.001(4) 0.000(3) 0.008(4)
O16 0.027(5) 0.058(6) 0.087(8) -0.008(6) 0.000(5) -0.014(4)
O21 0.021(4) 0.034(4) 0.045(5) -0.004(4) -0.003(3) 0.004(3)
O14 0.028(4) 0.062(6) 0.054(6) 0.017(5) -0.012(4) 0.011(4)
O2 0.030(4) 0.047(5) 0.038(4) -0.006(4) 0.008(4) 0.008(4)
O7 0.066(6) 0.042(5) 0.047(5) 0.002(4) -0.019(5) 0.013(5)
O20 0.031(4) 0.047(5) 0.018(3) -0.007(3) -0.006(3) 0.009(4)
O10 0.022(4) 0.067(7) 0.079(7) -0.011(6) 0.001(5) -0.006(4)
O15 0.014(4) 0.063(6) 0.065(6) 0.000(5) -0.001(4) 0.009(4)
O8 0.042(5) 0.057(6) 0.062(6) 0.005(5) -0.009(5) 0.025(5)
O11 0.029(4) 0.055(6) 0.054(6) 0.002(5) 0.011(4) -0.013(4)
O6 0.056(6) 0.032(5) 0.044(5) 0.001(4) 0.003(4) 0.005(4)
O13 0.058(6) 0.082(8) 0.034(5) -0.007(5) -0.019(5) -0.009(6)
O1 0.026(4) 0.056(6) 0.042(5) -0.009(4) -0.008(4) 0.008(4)
O12 0.064(6) 0.068(7) 0.032(5) -0.006(5) 0.015(5) 0.008(5)
O9 0.029(5) 0.090(9) 0.076(7) -0.003(7) -0.001(5) 0.027(5)
O18 0.060(6) 0.057(6) 0.047(6) 0.008(5) 0.011(5) 0.007(5)
O25 0.040(6) 0.038(6) 0.018(5) 0.000 0.000(5) 0.000
O17 0.049(6) 0.052(6) 0.057(6) 0.013(5) 0.011(5) -0.013(5)
C5 0.036(6) 0.034(6) 0.023(5) -0.002(5) 0.002(5) 0.001(5)
C4 0.034(6) 0.026(5) 0.025(5) -0.004(4) 0.006(5) -0.001(5)
C2 0.046(7) 0.038(6) 0.020(5) 0.000(5) -0.005(5) 0.004(5)
C3 0.033(6) 0.034(6) 0.025(5) -0.003(5) 0.007(5) 0.008(5)
C1 0.021(5) 0.052(7) 0.026(5) -0.012(5) -0.003(4) 0.000(5)
N4 0.022(8) 0.160(17) 0.056(11) 0.000 -0.003(8) 0.000
N1 0.075(14) 0.077(14) 0.056(11) 0.000 -0.010(10) 0.000
C29 0.067(16) 0.062(16) 0.10(2) 0.000 -0.026(16) 0.000
C6 0.062(15) 0.078(18) 0.076(17) 0.000 -0.011(13) 0.000
C7 0.065(16) 0.11(2) 0.061(15) 0.000 0.009(13) 0.000
C33 0.022(10) 0.09(2) 0.15(3) 0.000 0.009(14) 0.000
C30 0.074(17) 0.061(15) 0.091(14) 0.000 -0.021(14) 0.000
C35 0.08(2) 0.062(18) 0.24(5) 0.000 0.11(3) 0.000
C34 0.054(17) 0.19(4) 0.10(2) 0.000 0.026(17) 0.000
O26 0.129(12) 0.052(7) 0.084(9) -0.005(7) 0.020(9) 0.017(8)
N2 0.20(2) 0.046(9) 0.072(11) -0.018(8) 0.011(13) -0.007(12)
N3 0.068(12) 0.31(4) 0.104(16) -0.11(2) 0.053(12) -0.053(17)
C20 0.065(13) 0.20(3) 0.065(12) -0.023(16) 0.013(10) -0.011(16)
C19 0.056(12) 0.26(4) 0.097(16) -0.09(2) 0.049(12) -0.048(17)
C11 0.072(14) 0.18(3) 0.12(2) -0.05(2) 0.056(14) -0.049(17)
C37 0.103(18) 0.25(2) 0.108(17) 0.07(2) 0.061(15) 0.093(15)
C12 0.17(3) 0.14(3) 0.15(3) -0.02(2) 0.10(2) -0.09(2)
C8 0.16(2) 0.071(14) 0.084(15) -0.014(12) 0.041(16) 0.001(15)
C31 0.15(4) 0.20(5) 0.082(19) 0.000 -0.020(17) 0.000
C32 0.19(4) 0.13(3) 0.10(2) 0.000 0.02(3) 0.000
N5 0.243(17) 0.42(2) 0.053(10) -0.022(14) -0.043(11) -0.01(2)
C45 0.21(3) 0.44(3) 0.13(2) -0.025(17) -0.103(19) 0.03(2)
C21 0.11(2) 0.11(2) 0.100(18) 0.002(16) 0.004(16) -0.041(17)
C53 0.33(3) 0.43(3) 0.080(18) -0.038(19) 0.02(2) -0.02(3)
C15 0.048(11) 0.31(4) 0.120(19) -0.07(2) -0.009(13) 0.060(17)
C41 0.231(17) 0.44(3) 0.126(19) -0.09(2) -0.004(17) -0.04(3)
C24 0.066(14) 0.42(5) 0.29(4) -0.28(4) 0.093(19) -0.10(2)
C9 0.50(8) 0.15(3) 0.070(17) 0.013(18) 0.00(3) -0.20(4)
C13 0.22(4) 0.11(2) 0.28(5) 0.01(3) 0.16(4) -0.06(3)
C10 0.21(3) 0.085(18) 0.13(2) -0.032(17) 0.01(2) 0.05(2)
C26 0.103(19) 0.45(5) 0.39(4) -0.34(4) 0.12(3) -0.11(2)
C47 0.36(3) 0.48(3) 0.31(3) -0.01(2) -0.09(3) 0.11(3)
C16 0.104(16) 0.31(3) 0.131(18) -0.11(2) -0.019(16) 0.099(18)
C49 0.198(17) 0.33(3) 0.13(2) 0.02(2) -0.031(14) 0.05(2)
C25 0.091(16) 0.44(4) 0.34(4) -0.32(3) 0.11(2) -0.10(2)
C39 0.18(3) 0.25(3) 0.31(3) 0.10(3) 0.15(2) 0.15(2)
C40 0.23(4) 0.20(2) 0.46(6) 0.16(3) 0.25(4) 0.10(3)
C36 0.18(5) 0.31(9) 0.21(6) 0.000 0.15(5) 0.000
C51 0.191(16) 0.29(3) 0.26(3) -0.01(2) 0.031(19) 0.06(2)
C17 0.14(2) 0.30(4) 0.15(2) -0.09(2) -0.03(2) 0.12(2)
C50 0.201(19) 0.30(3) 0.22(3) 0.00(2) 0.032(18) 0.09(2)
C38 0.21(3) 0.199(19) 0.21(3) 0.08(2) 0.14(2) 0.11(2)
C18 0.22(4) 0.21(4) 0.23(4) -0.06(3) -0.05(3) 0.12(2)
C52 0.191(16) 0.29(3) 0.26(3) -0.01(2) 0.031(19) 0.06(2)
C57 0.71(6) 0.21(4) 0.17(4) 0.01(3) 0.02(3) 0.05(5)
C58 0.66(6) 0.18(5) 0.20(4) 0.08(3) -0.08(5) 0.09(5)
C43 0.26(2) 0.51(3) 0.36(3) -0.02(3) 0.06(2) -0.01(3)
C42 0.241(19) 0.47(4) 0.23(3) -0.08(3) -0.02(2) -0.01(3)
O29 0.71(6) 0.20(3) 0.085(17) 0.00(2) 0.09(3) -0.07(5)
N6 0.68(5) 0.21(4) 0.16(3) 0.00(3) 0.00(3) 0.05(4)
C56 0.48(3) 0.39(3) 0.24(3) -0.09(2) -0.02(3) -0.05(3)
C55 0.48(3) 0.39(3) 0.24(3) -0.09(2) -0.02(3) -0.05(3)
C46 0.29(3) 0.45(3) 0.22(3) -0.05(2) -0.09(3) 0.07(3)
C48 0.36(3) 0.48(3) 0.31(3) -0.01(2) -0.09(3) 0.11(3)
C14 0.29(5) 0.16(4) 0.37(6) 0.07(3) 0.12(5) -0.04(4)
C27 0.08(3) 0.47(6) 0.44(7) -0.38(5) 0.08(4) -0.10(4)
C54 0.39(3) 0.41(3) 0.14(3) -0.05(2) -0.01(3) -0.06(3)
C44 0.26(2) 0.51(3) 0.36(3) -0.02(3) 0.06(2) -0.01(3)
C59 0.72(8) 0.30(6) 0.14(4) -0.02(3) -0.03(4) 0.10(6)
C28 0.13(4) 0.41(6) 0.40(6) -0.33(4) 0.15(4) -0.12(4)
C23 0.09(3) 0.09(4) 0.11(4) 0.01(3) -0.04(3) -0.02(3)
C22 0.11(4) 0.18(6) 0.15(5) 0.06(5) -0.03(4) -0.06(4)
O27 0.11(3) 0.055(18) 0.022(12) -0.014(11) 0.016(14) -0.001(17)
O28 0.25(3) 0.045(12) 0.17(2) -0.058(14) 0.14(2) -0.054(15)

loop_
_atom_type_symbol
_atom_type_description
_atom_type_scat_dispersion_real
_atom_type_scat_dispersion_imag
_atom_type_scat_source
C C 0.0181 0.0091 'International Tables Vol C Tables 4.2.6.8 and 6.1.1.4'
H H 0.0000 0.0000 'International Tables Vol C Tables 4.2.6.8 and 6.1.1.4'
Cr Cr -0.1635 2.4439 'International Tables Vol C Tables 4.2.6.8 and 6.1.1.4'
Mo Mo -0.0483 2.7339 'International Tables Vol C Tables 4.2.6.8 and 6.1.1.4'
N N 0.0311 0.0180 'International Tables Vol C Tables 4.2.6.8 and 6.1.1.4'
O O 0.0492 0.0322 'International Tables Vol C Tables 4.2.6.8 and 6.1.1.4'

loop_
_geom_angle_atom_site_label_1
_geom_angle_atom_site_label_2
_geom_angle_atom_site_label_3
_geom_angle
_geom_angle_site_symmetry_1
O3 Mo3 O22 80.6(3) .
O3 Mo3 O20 70.6(3) .
O2 Mo3 O22 72.4(3) .
O2 Mo3 O3 147.0(3) .
O2 Mo3 O20 82.3(3) .
O20 Mo3 O22 69.7(3) .
O11 Mo3 O22 91.0(4) .
O11 Mo3 O3 96.9(4) .
O11 Mo3 O2 102.1(4) .
O11 Mo3 O20 158.1(4) .
O12 Mo3 O22 163.3(4) .
O12 Mo3 O3 99.9(4) .
O12 Mo3 O2 100.8(4) .
O12 Mo3 O20 94.6(4) .
O12 Mo3 O11 105.4(5) .
O5 Mo6 O23 80.9(3) .
O5 Mo6 O21 71.1(3) .
O5 Mo6 O6 146.2(4) .
O21 Mo6 O23 70.0(3) .
O6 Mo6 O23 70.6(3) .
O6 Mo6 O21 82.2(3) .
O18 Mo6 O23 92.2(4) .
O18 Mo6 O5 98.0(4) .
O18 Mo6 O21 160.1(4) .
O18 Mo6 O6 100.7(5) .
O18 Mo6 O17 105.4(5) .
O17 Mo6 O23 161.1(4) .
O17 Mo6 O5 102.9(4) .
O17 Mo6 O21 93.5(4) .
O17 Mo6 O6 98.9(5) .
O4 Mo4 O24 71.7(3) .
O4 Mo4 O3 147.2(3) .
O4 Mo4 O20 83.1(3) .
O3 Mo4 O24 80.7(3) .
O3 Mo4 O20 70.9(3) .
O14 Mo4 O24 91.7(4) .
O14 Mo4 O4 102.7(4) .
O14 Mo4 O3 95.3(4) .
O14 Mo4 O20 158.5(4) .
O20 Mo4 O24 70.3(3) .
O13 Mo4 O24 163.0(5) .
O13 Mo4 O4 101.1(5) .
O13 Mo4 O3 100.4(4) .
O13 Mo4 O14 105.1(5) .
O13 Mo4 O20 93.8(4) .
O19 Mo1 O23 69.7(3) .
O7 Mo1 O23 91.8(4) .
O7 Mo1 O19 158.9(4) .
O7 Mo1 O6 101.2(5) .
O7 Mo1 O1 96.6(4) .
O8 Mo1 O23 161.8(4) .
O8 Mo1 O19 93.6(4) .
O8 Mo1 O7 105.8(5) .
O8 Mo1 O6 100.9(5) .
O8 Mo1 O1 101.6(5) .
O6 Mo1 O23 70.7(3) .
O6 Mo1 O19 82.6(4) .
O6 Mo1 O1 146.1(4) .
O1 Mo1 O23 80.2(3) .
O1 Mo1 O19 71.0(3) .
O23 Cr1 O24 92.1(3) .
O23 Cr1 O22 91.6(3) .
O23 Cr1 O19 86.0(3) .
O23 Cr1 O21 85.5(3) .
O23 Cr1 O20 176.4(4) .
O24 Cr1 O19 177.4(4) .
O24 Cr1 O21 85.8(3) .
O24 Cr1 O20 86.0(3) .
O22 Cr1 O24 92.1(3) .
O22 Cr1 O19 86.2(4) .
O22 Cr1 O21 176.4(3) .
O22 Cr1 O20 85.4(3) .
O19 Cr1 O21 95.8(4) .
O20 Cr1 O19 95.8(3) .
O20 Cr1 O21 97.3(4) .
O5 Mo5 O24 80.0(3) .
O5 Mo5 O4 146.4(3) .
O5 Mo5 O21 71.2(3) .
O4 Mo5 O24 71.5(3) .
O4 Mo5 O21 82.4(3) .
O16 Mo5 O24 160.6(4) .
O16 Mo5 O5 102.7(5) .
O16 Mo5 O4 98.7(5) .
O16 Mo5 O21 92.2(4) .
O21 Mo5 O24 70.2(3) .
O15 Mo5 O24 92.8(4) .
O15 Mo5 O5 96.3(4) .
O15 Mo5 O4 102.4(4) .
O15 Mo5 O16 105.9(5) .
O15 Mo5 O21 160.2(4) .
O19 Mo2 O22 69.7(3) .
O2 Mo2 O22 72.2(3) .
O2 Mo2 O19 81.6(3) .
O10 Mo2 O22 91.5(4) .
O10 Mo2 O19 158.6(4) .
O10 Mo2 O2 102.9(5) .
O10 Mo2 O1 96.7(5) .
O1 Mo2 O22 80.8(3) .
O1 Mo2 O19 70.9(3) .
O1 Mo2 O2 146.7(3) .
O9 Mo2 O22 160.5(4) .
O9 Mo2 O19 93.4(5) .
O9 Mo2 O2 96.5(5) .
O9 Mo2 O10 106.7(5) .
O9 Mo2 O1 103.3(5) .
Mo6 O23 Mo1 90.9(3) .
Cr1 O23 Mo6 101.6(3) .
Cr1 O23 Mo1 101.1(3) .
C2 O23 Mo6 119.5(7) .
C2 O23 Mo1 120.8(7) .
C2 O23 Cr1 118.0(6) .
Cr1 O24 Mo4 100.5(3) .
Cr1 O24 Mo5 101.2(4) .
Mo5 O24 Mo4 90.6(3) .
C3 O24 Mo4 121.5(7) .
C3 O24 Cr1 117.0(6) .
C3 O24 Mo5 121.0(6) .
Mo3 O22 Mo2 89.9(3) .
Cr1 O22 Mo3 101.8(3) .
Cr1 O22 Mo2 101.7(3) .
C1 O22 Mo3 121.2(7) .
C1 O22 Cr1 118.1(6) .
C1 O22 Mo2 119.1(6) .
Mo5 O5 Mo6 118.9(4) .
Mo1 O19 Mo2 92.1(3) .
Mo1 O19 H19 118.3 .
Cr1 O19 Mo1 103.2(3) .
Cr1 O19 Mo2 102.4(4) .
Cr1 O19 H19 118.3 .
Mo2 O19 H19 118.3 .
Mo4 O4 Mo5 120.9(4) .
Mo3 O3 Mo4 119.0(4) .
Mo6 O21 H21 118.1 .
Cr1 O21 Mo6 102.8(3) .
Cr1 O21 Mo5 102.7(3) .
Cr1 O21 H21 118.1 .
Mo5 O21 Mo6 93.0(3) .
Mo5 O21 H21 118.1 .
Mo2 O2 Mo3 119.4(4) .
Mo3 O20 H20 117.7 .
Mo4 O20 Mo3 94.0(3) .
Mo4 O20 H20 117.7 .
Cr1 O20 Mo3 103.0(3) .
Cr1 O20 Mo4 103.0(3) .
Cr1 O20 H20 117.7 .
Mo1 O6 Mo6 122.8(5) .
Mo2 O1 Mo1 120.3(5) .
C5 O25 C5 109.6(11) 8_565
O25 C5 H5A 109.6 .
O25 C5 H5B 109.6 .
O25 C5 C4 110.1(9) .
H5A C5 H5B 108.2 .
C4 C5 H5A 109.6 .
C4 C5 H5B 109.6 .
C5 C4 C2 104.3(9) .
C5 C4 C1 108.4(9) .
C2 C4 C1 110.1(10) .
C3 C4 C5 108.8(9) .
C3 C4 C2 111.7(10) .
C3 C4 C1 113.1(9) .
O23 C2 C4 113.3(9) .
O23 C2 H2A 108.9 .
O23 C2 H2B 108.9 .
C4 C2 H2A 108.9 .
C4 C2 H2B 108.9 .
H2A C2 H2B 107.7 .
O24 C3 C4 113.9(9) .
O24 C3 H3A 108.8 .
O24 C3 H3B 108.8 .
C4 C3 H3A 108.8 .
C4 C3 H3B 108.8 .
H3A C3 H3B 107.7 .
O22 C1 C4 112.9(9) .
O22 C1 H1A 109.0 .
O22 C1 H1B 109.0 .
C4 C1 H1A 109.0 .
C4 C1 H1B 109.0 .
H1A C1 H1B 107.8 .
C29 N4 C33 113.0(17) .
C37 N4 C29 111.4(15) .
C37 N4 C29 111.4(15) 8_565
C37 N4 C33 111.5(13) .
C37 N4 C33 111.5(13) 8_565
C37 N4 C37 97(3) 8_565
H1C N1 H1D 108.0 .
C6 N1 H1C 109.4 .
C6 N1 H1D 109.4 .
C6 N1 C7 111(2) .
C7 N1 H1C 109.4 .
C7 N1 H1D 109.4 .
N4 C29 H29A 108.4 .
N4 C29 H29B 108.4 .
N4 C29 C30 115.4(18) .
H29A C29 H29B 107.5 .
C30 C29 H29A 108.4 .
C30 C29 H29B 108.4 .
N1 C6 H6A 109.5 .
N1 C6 H6B 109.5 .
N1 C6 H6C 109.5 .
H6A C6 H6B 109.5 .
H6A C6 H6C 109.5 .
H6B C6 H6C 109.5 .
N1 C7 H7A 109.5 .
N1 C7 H7B 109.5 .
N1 C7 H7C 109.5 .
H7A C7 H7B 109.5 .
H7A C7 H7C 109.5 .
H7B C7 H7C 109.5 .
N4 C33 H33A 108.1 .
N4 C33 H33B 108.1 .
N4 C33 C34 116.6(17) .
H33A C33 H33B 107.3 .
C34 C33 H33A 108.1 .
C34 C33 H33B 108.1 .
C29 C30 H30A 109.0 .
C29 C30 H30B 109.0 .
H30A C30 H30B 107.8 .
C31 C30 C29 113(2) .
C31 C30 H30A 109.0 .
C31 C30 H30B 109.0 .
H35A C35 H35B 108.1 .
C34 C35 H35A 109.5 .
C34 C35 H35B 109.5 .
C36 C35 H35A 109.5 .
C36 C35 H35B 109.5 .
C36 C35 C34 111(3) .
C33 C34 C35 104(2) .
C33 C34 H34A 110.9 .
C33 C34 H34B 110.9 .
C35 C34 H34A 110.9 .
C35 C34 H34B 110.9 .
H34A C34 H34B 108.9 .
C8 N2 C9 122(2) .
C8 N2 C10 123(2) .
C10 N2 C9 115(2) .
C19 N3 C15 112(2) .
C19 N3 C24 104.8(14) .
C11 N3 C19 109.3(19) .
C11 N3 C15 105.5(14) .
C11 N3 C24 112(2) .
C15 N3 C24 113(3) .
H20A C20 H20B 108.1 .
C19 C20 H20A 109.6 .
C19 C20 H20B 109.6 .
C19 C20 C21 110.2(16) .
C21 C20 H20A 109.6 .
C21 C20 H20B 109.6 .
N3 C19 C20 113.9(15) .
N3 C19 H19A 108.8 .
N3 C19 H19B 108.8 .
C20 C19 H19A 108.8 .
C20 C19 H19B 108.8 .
H19A C19 H19B 107.7 .
N3 C11 H11A 108.1 .
N3 C11 H11B 108.1 .
N3 C11 C12 116.8(19) .
H11A C11 H11B 107.3 .
C12 C11 H11A 108.1 .
C12 C11 H11B 108.1 .
N4 C37 H37A 108.9 .
N4 C37 H37B 108.9 .
N4 C37 C38 113(2) .
H37A C37 H37B 107.7 .
C38 C37 H37A 108.9 .
C38 C37 H37B 108.9 .
C11 C12 H12A 110.5 .
C11 C12 H12B 110.5 .
H12A C12 H12B 108.7 .
C13 C12 C11 106(2) .
C13 C12 H12A 110.5 .
C13 C12 H12B 110.5 .
O26 C8 H8 117.7 .
N2 C8 O26 125(2) .
N2 C8 H8 117.7 .
C30 C31 H31A 108.6 .
C30 C31 H31B 108.6 .
C30 C31 C32 114(3) .
H31A C31 H31B 107.6 .
C32 C31 H31A 108.6 .
C32 C31 H31B 108.6 .
C31 C32 H32A 109.5 .
C31 C32 H32B 109.5 .
C31 C32 H32C 109.5 .
H32A C32 H32B 109.5 .
H32A C32 H32C 109.5 .
H32B C32 H32C 109.5 .
C45 N5 C53 109.7(18) .
C41 N5 C45 108(2) .
C41 N5 C53 114(2) .
C41 N5 C49 103.8(17) .
C49 N5 C45 111(2) .
C49 N5 C53 110(2) .
N5 C45 H45A 108.9 .
N5 C45 H45B 108.9 .
H45A C45 H45B 107.7 .
C46 C45 N5 113(2) .
C46 C45 H45A 108.9 .
C46 C45 H45B 108.9 .
C20 C21 H21A 106.3 .
C20 C21 H21B 106.3 .
C20 C21 H21C 107.9 .
C20 C21 H21D 107.9 .
H21A C21 H21B 106.4 .
H21A C21 H21C 80.6 .
H21A C21 H21D 140.1 .
H21B C21 H21C 26.7 .
H21B C21 H21D 82.8 .
H21C C21 H21D 107.2 .
C23 C21 C20 124(3) .
C23 C21 H21A 106.3 .
C23 C21 H21B 106.3 .
C23 C21 H21C 121.3 .
C23 C21 H21D 35.8 .
C23 C21 C22 72(3) .
C22 C21 C20 118(3) .
C22 C21 H21A 36.0 .
C22 C21 H21B 127.5 .
C22 C21 H21C 107.9 .
C22 C21 H21D 107.9 .
N5 C53 H53A 108.6 .
N5 C53 H53B 108.6 .
H53A C53 H53B 107.6 .
C54 C53 N5 115(2) .
C54 C53 H53A 108.6 .
C54 C53 H53B 108.6 .
N3 C15 H15A 108.8 .
N3 C15 H15B 108.8 .
N3 C15 C16 114(2) .
H15A C15 H15B 107.7 .
C16 C15 H15A 108.8 .
C16 C15 H15B 108.8 .
N5 C41 H41A 109.4 .
N5 C41 H41B 109.4 .
N5 C41 C42 111(2) .
H41A C41 H41B 108.0 .
C42 C41 H41A 109.4 .
C42 C41 H41B 109.4 .
N3 C24 H24A 109.6 .
N3 C24 H24B 109.6 .
N3 C24 C25 110.2(19) .
H24A C24 H24B 108.1 .
C25 C24 H24A 109.6 .
C25 C24 H24B 109.6 .
N2 C9 H9A 109.5 .
N2 C9 H9B 109.5 .
N2 C9 H9C 109.5 .
H9A C9 H9B 109.5 .
H9A C9 H9C 109.5 .
H9B C9 H9C 109.5 .
C12 C13 H13A 109.8 .
C12 C13 H13B 109.8 .
C12 C13 C14 109(3) .
H13A C13 H13B 108.2 .
C14 C13 H13A 109.8 .
C14 C13 H13B 109.8 .
N2 C10 H10A 109.5 .
N2 C10 H10B 109.5 .
N2 C10 H10C 109.5 .
H10A C10 H10B 109.5 .
H10A C10 H10C 109.5 .
H10B C10 H10C 109.5 .
H26A C26 H26B 106.8 .
H26A C26 H26C 123.8 .
H26A C26 H26D 99.4 .
H26B C26 H26C 102.0 .
H26B C26 H26D 7.5 .
H26C C26 H26D 107.7 .
C25 C26 H26A 107.1 .
C25 C26 H26B 107.1 .
C25 C26 H26C 108.9 .
C25 C26 H26D 108.9 .
C25 C26 C27 121(4) .
C27 C26 H26A 107.1 .
C27 C26 H26B 107.1 .
C27 C26 H26C 16.8 .
C27 C26 H26D 111.2 .
C28 C26 H26A 15.1 .
C28 C26 H26B 115.8 .
C28 C26 H26C 108.9 .
C28 C26 H26D 108.9 .
C28 C26 C25 113(5) .
C28 C26 C27 92(6) .
H47A C47 H47B 108.9 .
C46 C47 H47A 110.8 .
C46 C47 H47B 110.8 .
C46 C47 C48 105(3) .
C48 C47 H47A 110.8 .
C48 C47 H47B 110.8 .
C15 C16 H16A 109.5 .
C15 C16 H16B 109.5 .
C15 C16 C17 111(3) .
H16A C16 H16B 108.1 .
C17 C16 H16A 109.5 .
C17 C16 H16B 109.5 .
N5 C49 H49A 107.8 .
N5 C49 H49B 107.8 .
H49A C49 H49B 107.1 .
C50 C49 N5 118(2) .
C50 C49 H49A 107.8 .
C50 C49 H49B 107.8 .
C24 C25 C26 106(2) .
C24 C25 H25A 110.5 .
C24 C25 H25B 110.5 .
C26 C25 H25A 110.5 .
C26 C25 H25B 110.5 .
H25A C25 H25B 108.7 .
H39A C39 H39B 109.0 .
C40 C39 H39A 110.9 .
C40 C39 H39B 110.9 .
C40 C39 C38 104(2) .
C38 C39 H39A 110.9 .
C38 C39 H39B 110.9 .
C39 C40 H40A 109.5 .
C39 C40 H40B 109.5 .
C39 C40 H40C 109.5 .
H40A C40 H40B 109.5 .
H40A C40 H40C 109.5 .
H40B C40 H40C 109.5 .
C35 C36 H36A 109.5 .
C35 C36 H36B 109.5 .
C35 C36 H36C 109.5 .
H36A C36 H36B 109.5 .
H36A C36 H36C 109.5 .
H36B C36 H36C 109.5 .
H51A C51 H51B 107.0 .
C50 C51 H51A 107.6 .
C50 C51 H51B 107.6 .
C52 C51 H51A 107.6 .
C52 C51 H51B 107.6 .
C52 C51 C50 119(3) .
C16 C17 H17A 108.5 .
C16 C17 H17B 108.5 .
C16 C17 C18 115(4) .
H17A C17 H17B 107.5 .
C18 C17 H17A 108.5 .
C18 C17 H17B 108.5 .
C49 C50 C51 110(2) .
C49 C50 H50A 109.7 .
C49 C50 H50B 109.7 .
C51 C50 H50A 109.7 .
C51 C50 H50B 109.7 .
H50A C50 H50B 108.2 .
C37 C38 C39 101(2) .
C37 C38 H38A 111.5 .
C37 C38 H38B 111.5 .
C39 C38 H38A 111.5 .
C39 C38 H38B 111.5 .
H38A C38 H38B 109.3 .
C17 C18 H18A 109.5 .
C17 C18 H18B 109.5 .
C17 C18 H18C 109.5 .
H18A C18 H18B 109.5 .
H18A C18 H18C 109.5 .
H18B C18 H18C 109.5 .
C51 C52 H52A 109.5 .
C51 C52 H52B 109.5 .
C51 C52 H52C 109.5 .
H52A C52 H52B 109.5 .
H52A C52 H52C 109.5 .
H52B C52 H52C 109.5 .
O29 C57 H57 119.2 .
N6 C57 H57 119.2 .
N6 C57 O29 122(4) .
H58A C58 H58B 109.5 .
H58A C58 H58C 109.5 .
H58B C58 H58C 109.5 .
N6 C58 H58A 109.5 .
N6 C58 H58B 109.5 .
N6 C58 H58C 109.5 .
H43A C43 H43B 108.4 .
C42 C43 H43A 110.0 .
C42 C43 H43B 110.0 .
C44 C43 H43A 110.0 .
C44 C43 H43B 110.0 .
C44 C43 C42 108(3) .
C41 C42 C43 105(2) .
C41 C42 H42A 110.9 .
C41 C42 H42B 110.8 .
C43 C42 H42A 110.9 .
C43 C42 H42B 110.9 .
H42A C42 H42B 108.9 .
C57 N6 C58 124(2) .
C57 N6 C59 123(2) .
C58 N6 C59 113(3) .
H56A C56 H56B 109.5 .
H56A C56 H56C 109.5 .
H56B C56 H56C 109.5 .
C55 C56 H56A 109.5 .
C55 C56 H56B 109.5 .
C55 C56 H56C 109.5 .
C56 C55 H55A 108.9 .
C56 C55 H55B 108.9 .
H55A C55 H55B 107.7 .
C54 C55 C56 113(3) .
C54 C55 H55A 108.9 .
C54 C55 H55B 108.9 .
C45 C46 C47 110(3) .
C45 C46 H46A 109.6 .
C45 C46 H46B 109.6 .
C47 C46 H46A 109.6 .
C47 C46 H46B 109.6 .
H46A C46 H46B 108.1 .
C47 C48 H48A 109.5 .
C47 C48 H48B 109.5 .
C47 C48 H48C 109.5 .
H48A C48 H48B 109.5 .
H48A C48 H48C 109.5 .
H48B C48 H48C 109.5 .
C13 C14 H14A 109.5 .
C13 C14 H14B 109.5 .
C13 C14 H14C 109.5 .
H14A C14 H14B 109.5 .
H14A C14 H14C 109.5 .
H14B C14 H14C 109.5 .
C26 C27 H27A 109.5 .
C26 C27 H27B 109.5 .
C26 C27 H27C 109.5 .
H27A C27 H27B 109.5 .
H27A C27 H27C 109.5 .
H27B C27 H27C 109.5 .
C53 C54 C55 118(3) .
C53 C54 H54A 107.9 .
C53 C54 H54B 107.9 .
C55 C54 H54A 107.9 .
C55 C54 H54B 107.9 .
H54A C54 H54B 107.2 .
C43 C44 H44A 109.5 .
C43 C44 H44B 109.5 .
C43 C44 H44C 109.5 .
H44A C44 H44B 109.5 .
H44A C44 H44C 109.5 .
H44B C44 H44C 109.5 .
N6 C59 H59A 109.5 .
N6 C59 H59B 109.5 .
N6 C59 H59C 109.5 .
H59A C59 H59B 109.5 .
H59A C59 H59C 109.5 .
H59B C59 H59C 109.5 .
C26 C28 H28A 109.5 .
C26 C28 H28B 109.5 .
C26 C28 H28C 109.5 .
C21 C23 H23A 109.5 .
C21 C23 H23B 109.5 .
C21 C23 H23C 109.5 .
C21 C22 H22A 109.5 .
C21 C22 H22B 109.5 .
C21 C22 H22C 109.5 .
H22A C22 H22B 109.5 .
H22A C22 H22C 109.5 .
H22B C22 H22C 109.5 .

loop_
_geom_bond_atom_site_label_1
_geom_bond_atom_site_label_2
_geom_bond_distance
_geom_bond_site_symmetry_2
Mo3 O22 2.346(8) .
Mo3 O3 1.944(8) .
Mo3 O2 1.935(9) .
Mo3 O20 2.305(9) .
Mo3 O11 1.730(9) .
Mo3 O12 1.714(9) .
Mo6 O23 2.353(8) .
Mo6 O5 1.940(9) .
Mo6 O21 2.297(9) .
Mo6 O6 1.943(9) .
Mo6 O18 1.695(10) .
Mo6 O17 1.698(10) .
Mo4 O24 2.360(8) .
Mo4 O4 1.921(9) .
Mo4 O3 1.955(9) .
Mo4 O14 1.715(9) .
Mo4 O20 2.286(8) .
Mo4 O13 1.697(9) .
Mo1 O23 2.378(8) .
Mo1 O19 2.303(9) .
Mo1 O7 1.711(10) .
Mo1 O8 1.703(9) .
Mo1 O6 1.898(10) .
Mo1 O1 1.942(10) .
Cr1 O23 1.952(8) .
Cr1 O24 1.959(8) .
Cr1 O22 1.956(8) .
Cr1 O19 1.970(8) .
Cr1 O21 1.978(8) .
Cr1 O20 1.964(7) .
Mo5 O24 2.360(8) .
Mo5 O5 1.930(10) .
Mo5 O4 1.936(9) .
Mo5 O16 1.709(9) .
Mo5 O21 2.298(7) .
Mo5 O15 1.695(9) .
Mo2 O22 2.364(7) .
Mo2 O19 2.331(9) .
Mo2 O2 1.920(9) .
Mo2 O10 1.722(10) .
Mo2 O1 1.906(9) .
Mo2 O9 1.703(10) .
O23 C2 1.426(14) .
O24 C3 1.441(14) .
O22 C1 1.428(14) .
O19 H19 1.0000 .
O21 H21 1.0000 .
O20 H20 1.0000 .
O25 C5 1.417(13) .
O25 C5 1.417(13) 8_565
C5 H5A 0.9900 .
C5 H5B 0.9900 .
C5 C4 1.544(15) .
C4 C2 1.546(16) .
C4 C3 1.518(16) .
C4 C1 1.548(15) .
C2 H2A 0.9900 .
C2 H2B 0.9900 .
C3 H3A 0.9900 .
C3 H3B 0.9900 .
C1 H1A 0.9900 .
C1 H1B 0.9900 .
N4 C29 1.513(17) .
N4 C33 1.519(17) .
N4 C37 1.487(16) 8_565
N4 C37 1.487(16) .
N1 H1C 0.9200 .
N1 H1D 0.9200 .
N1 C6 1.49(3) .
N1 C7 1.53(3) .
C29 H29A 0.9900 .
C29 H29B 0.9900 .
C29 C30 1.524(18) .
C6 H6A 0.9800 .
C6 H6B 0.9800 .
C6 H6C 0.9800 .
C7 H7A 0.9800 .
C7 H7B 0.9800 .
C7 H7C 0.9800 .
C33 H33A 0.9900 .
C33 H33B 0.9900 .
C33 C34 1.526(19) .
C30 H30A 0.9900 .
C30 H30B 0.9900 .
C30 C31 1.523(19) .
C35 H35A 0.9900 .
C35 H35B 0.9900 .
C35 C34 1.537(18) .
C35 C36 1.53(2) .
C34 H34A 0.9900 .
C34 H34B 0.9900 .
O26 C8 1.28(3) .
N2 C8 1.28(3) .
N2 C9 1.44(3) .
N2 C10 1.43(3) .
N3 C19 1.512(16) .
N3 C11 1.512(18) .
N3 C15 1.514(18) .
N3 C24 1.526(18) .
C20 H20A 0.9900 .
C20 H20B 0.9900 .
C20 C19 1.517(17) .
C20 C21 1.520(17) .
C19 H19A 0.9900 .
C19 H19B 0.9900 .
C11 H11A 0.9900 .
C11 H11B 0.9900 .
C11 C12 1.529(18) .
C37 H37A 0.9900 .
C37 H37B 0.9900 .
C37 C38 1.517(19) .
C12 H12A 0.9900 .
C12 H12B 0.9900 .
C12 C13 1.518(19) .
C8 H8 0.9500 .
C31 H31A 0.9900 .
C31 H31B 0.9900 .
C31 C32 1.531(19) .
C32 H32A 0.9800 .
C32 H32B 0.9800 .
C32 H32C 0.9800 .
N5 C45 1.542(17) .
N5 C53 1.542(17) .
N5 C41 1.496(17) .
N5 C49 1.531(17) .
C45 H45A 0.9900 .
C45 H45B 0.9900 .
C45 C46 1.491(19) .
C21 H21A 0.9900 .
C21 H21B 0.9900 .
C21 H21C 0.9900 .
C21 H21D 0.9900 .
C21 C23 1.511(19) .
C21 C22 1.514(19) .
C53 H53A 0.9900 .
C53 H53B 0.9900 .
C53 C54 1.510(19) .
C15 H15A 0.9900 .
C15 H15B 0.9900 .
C15 C16 1.518(18) .
C41 H41A 0.9900 .
C41 H41B 0.9900 .
C41 C42 1.536(19) .
C24 H24A 0.9900 .
C24 H24B 0.9900 .
C24 C25 1.532(18) .
C9 H9A 0.9800 .
C9 H9B 0.9800 .
C9 H9C 0.9800 .
C13 H13A 0.9900 .
C13 H13B 0.9900 .
C13 C14 1.523(19) .
C10 H10A 0.9800 .
C10 H10B 0.9800 .
C10 H10C 0.9800 .
C26 H26A 0.9900 .
C26 H26B 0.9900 .
C26 H26C 0.9900 .
C26 H26D 0.9900 .
C26 C25 1.542(19) .
C26 C27 1.54(2) .
C26 C28 1.53(2) .
C47 H47A 0.9900 .
C47 H47B 0.9900 .
C47 C46 1.512(19) .
C47 C48 1.54(2) .
C16 H16A 0.9900 .
C16 H16B 0.9900 .
C16 C17 1.529(19) .
C49 H49A 0.9900 .
C49 H49B 0.9900 .
C49 C50 1.491(19) .
C25 H25A 0.9900 .
C25 H25B 0.9900 .
C39 H39A 0.9900 .
C39 H39B 0.9900 .
C39 C40 1.49(2) .
C39 C38 1.575(19) .
C40 H40A 0.9800 .
C40 H40B 0.9800 .
C40 H40C 0.9800 .
C36 H36A 0.9800 .
C36 H36B 0.9800 .
C36 H36C 0.9800 .
C51 H51A 0.9900 .
C51 H51B 0.9900 .
C51 C50 1.525(19) .
C51 C52 1.494(19) .
C17 H17A 0.9900 .
C17 H17B 0.9900 .
C17 C18 1.539(19) .
C50 H50A 0.9900 .
C50 H50B 0.9900 .
C38 H38A 0.9900 .
C38 H38B 0.9900 .
C18 H18A 0.9800 .
C18 H18B 0.9800 .
C18 H18C 0.9800 .
C52 H52A 0.9800 .
C52 H52B 0.9800 .
C52 H52C 0.9800 .
C57 H57 0.9500 .
C57 O29 1.30(2) .
C57 N6 1.29(2) .
C58 H58A 0.9800 .
C58 H58B 0.9800 .
C58 H58C 0.9800 .
C58 N6 1.42(2) .
C43 H43A 0.9900 .
C43 H43B 0.9900 .
C43 C42 1.55(2) .
C43 C44 1.54(2) .
C42 H42A 0.9900 .
C42 H42B 0.9900 .
N6 C59 1.42(2) .
C56 H56A 0.9800 .
C56 H56B 0.9800 .
C56 H56C 0.9800 .
C56 C55 1.57(2) .
C55 H55A 0.9900 .
C55 H55B 0.9900 .
C55 C54 1.53(2) .
C46 H46A 0.9900 .
C46 H46B 0.9900 .
C48 H48A 0.9800 .
C48 H48B 0.9800 .
C48 H48C 0.9800 .
C14 H14A 0.9800 .
C14 H14B 0.9800 .
C14 H14C 0.9800 .
C27 H27A 0.9800 .
C27 H27B 0.9800 .
C27 H27C 0.9800 .
C54 H54A 0.9900 .
C54 H54B 0.9900 .
C44 H44A 0.9800 .
C44 H44B 0.9800 .
C44 H44C 0.9800 .
C59 H59A 0.9800 .
C59 H59B 0.9800 .
C59 H59C 0.9800 .
C28 H28A 0.9800 .
C28 H28B 0.9800 .
C28 H28C 0.9800 .
C23 H23A 0.9800 .
C23 H23B 0.9800 .
C23 H23C 0.9800 .
C22 H22A 0.9800 .
C22 H22B 0.9800 .
C22 H22C 0.9800 .

loop_
_geom_torsion_atom_site_label_1
_geom_torsion_atom_site_label_2
_geom_torsion_atom_site_label_3
_geom_torsion_atom_site_label_4
_geom_torsion
_geom_torsion_site_symmetry_1
Mo3 O22 C1 C4 124.0(8) .
Mo6 O23 C2 C4 -124.2(9) .
Mo4 O24 C3 C4 -123.3(8) .
Mo1 O23 C2 C4 124.8(8) .
Cr1 O23 C2 C4 0.1(13) .
Cr1 O24 C3 C4 0.2(12) .
Cr1 O22 C1 C4 -2.5(12) .
Mo5 O24 C3 C4 124.2(8) .
Mo2 O22 C1 C4 -126.4(8) .
O23 Mo6 O5 Mo5 93.5(5) .
O23 Mo6 O21 Cr1 1.1(3) .
O23 Mo6 O21 Mo5 -102.7(3) .
O23 Mo6 O6 Mo1 21.2(5) .
O23 Mo1 O19 Cr1 -1.5(3) .
O23 Mo1 O19 Mo2 101.7(3) .
O23 Mo1 O6 Mo6 -21.0(5) .
O23 Mo1 O1 Mo2 -93.8(5) .
O23 Cr1 O24 Mo4 179.5(3) .
O23 Cr1 O24 Mo5 -87.8(3) .
O23 Cr1 O24 C3 45.8(7) .
O23 Cr1 O22 Mo3 179.8(3) .
O23 Cr1 O22 Mo2 87.4(3) .
O23 Cr1 O22 C1 -44.9(8) .
O23 Cr1 O19 Mo1 1.7(4) .
O23 Cr1 O19 Mo2 -93.5(4) .
O23 Cr1 O21 Mo6 -1.2(3) .
O23 Cr1 O21 Mo5 94.9(4) .
O23 Cr1 O20 Mo3 37(5) .
O23 Cr1 O20 Mo4 -61(5) .
O24 Mo4 O4 Mo5 21.2(4) .
O24 Mo4 O3 Mo3 93.3(4) .
O24 Mo4 O20 Mo3 -102.0(3) .
O24 Mo4 O20 Cr1 2.3(3) .
O24 Cr1 O23 Mo6 86.8(3) .
O24 Cr1 O23 Mo1 -179.9(3) .
O24 Cr1 O23 C2 -45.9(8) .
O24 Cr1 O22 Mo3 -88.1(3) .
O24 Cr1 O22 Mo2 179.5(3) .
O24 Cr1 O22 C1 47.2(8) .
O24 Cr1 O19 Mo1 43(8) .
O24 Cr1 O19 Mo2 -52(8) .
O24 Cr1 O21 Mo6 -93.6(3) .
O24 Cr1 O21 Mo5 2.5(3) .
O24 Cr1 O20 Mo3 94.7(4) .
O24 Cr1 O20 Mo4 -2.6(4) .
O24 Mo5 O5 Mo6 -94.0(5) .
O24 Mo5 O4 Mo4 -21.2(4) .
O24 Mo5 O21 Mo6 101.7(3) .
O24 Mo5 O21 Cr1 -2.2(3) .
O22 Mo3 O3 Mo4 -92.5(4) .
O22 Mo3 O2 Mo2 -22.6(4) .
O22 Mo3 O20 Mo4 102.3(3) .
O22 Mo3 O20 Cr1 -2.0(3) .
O22 Cr1 O23 Mo6 179.0(3) .
O22 Cr1 O23 Mo1 -87.7(3) .
O22 Cr1 O23 C2 46.3(8) .
O22 Cr1 O24 Mo4 87.8(3) .
O22 Cr1 O24 Mo5 -179.5(3) .
O22 Cr1 O24 C3 -45.9(7) .
O22 Cr1 O19 Mo1 93.6(4) .
O22 Cr1 O19 Mo2 -1.6(3) .
O22 Cr1 O21 Mo6 -40(6) .
O22 Cr1 O21 Mo5 57(5) .
O22 Cr1 O20 Mo3 2.3(3) .
O22 Cr1 O20 Mo4 -95.1(4) .
O22 Mo2 O19 Mo1 -102.6(3) .
O22 Mo2 O19 Cr1 1.4(3) .
O22 Mo2 O2 Mo3 22.5(4) .
O22 Mo2 O1 Mo1 93.4(5) .
O5 Mo6 O23 Mo1 -175.7(3) .
O5 Mo6 O23 Cr1 -74.2(4) .
O5 Mo6 O23 C2 57.6(7) .
O5 Mo6 O21 Cr1 88.0(4) .
O5 Mo6 O21 Mo5 -15.8(3) .
O5 Mo6 O6 Mo1 55.2(10) .
O5 Mo5 O24 Mo4 176.6(3) .
O5 Mo5 O24 Cr1 75.7(4) .
O5 Mo5 O24 C3 -55.5(7) .
O5 Mo5 O4 Mo4 -54.6(9) .
O5 Mo5 O21 Mo6 15.8(3) .
O5 Mo5 O21 Cr1 -88.0(4) .
O19 Mo1 O23 Mo6 103.5(3) .
O19 Mo1 O23 Cr1 1.5(3) .
O19 Mo1 O23 C2 -130.8(8) .
O19 Mo1 O6 Mo6 -91.9(5) .
O19 Mo1 O1 Mo2 -22.0(4) .
O19 Cr1 O23 Mo6 -94.9(4) .
O19 Cr1 O23 Mo1 -1.6(4) .
O19 Cr1 O23 C2 132.4(8) .
O19 Cr1 O24 Mo4 138(8) .
O19 Cr1 O24 Mo5 -129(8) .
O19 Cr1 O24 C3 4(8) .
O19 Cr1 O22 Mo3 93.9(3) .
O19 Cr1 O22 Mo2 1.5(3) .
O19 Cr1 O22 C1 -130.8(8) .
O19 Cr1 O21 Mo6 84.3(4) .
O19 Cr1 O21 Mo5 -179.6(3) .
O19 Cr1 O20 Mo3 -83.4(4) .
O19 Cr1 O20 Mo4 179.2(4) .
O19 Mo2 O22 Mo3 -103.4(3) .
O19 Mo2 O22 Cr1 -1.4(3) .
O19 Mo2 O22 C1 130.3(8) .
O19 Mo2 O2 Mo3 93.8(5) .
O19 Mo2 O1 Mo1 21.8(4) .
O4 Mo4 O24 Cr1 86.8(4) .
O4 Mo4 O24 Mo5 -14.7(3) .
O4 Mo4 O24 C3 -142.3(8) .
O4 Mo4 O3 Mo3 60.5(8) .
O4 Mo4 O20 Mo3 -175.0(3) .
O4 Mo4 O20 Cr1 -70.7(4) .
O4 Mo5 O24 Mo4 14.6(3) .
O4 Mo5 O24 Cr1 -86.3(4) .
O4 Mo5 O24 C3 142.6(8) .
O4 Mo5 O5 Mo6 -62.0(9) .
O4 Mo5 O21 Mo6 174.6(3) .
O4 Mo5 O21 Cr1 70.8(4) .
O3 Mo3 O22 Cr1 74.7(4) .
O3 Mo3 O22 Mo2 176.6(3) .
O3 Mo3 O22 C1 -58.7(7) .
O3 Mo3 O2 Mo2 -59.1(9) .
O3 Mo3 O20 Mo4 15.5(3) .
O3 Mo3 O20 Cr1 -88.9(4) .
O3 Mo4 O24 Cr1 -75.2(4) .
O3 Mo4 O24 Mo5 -176.7(3) .
O3 Mo4 O24 C3 55.7(7) .
O3 Mo4 O4 Mo5 55.4(9) .
O3 Mo4 O20 Mo3 -15.4(3) .
O3 Mo4 O20 Cr1 89.0(4) .
O16 Mo5 O24 Mo4 76.6(14) .
O16 Mo5 O24 Cr1 -24.3(14) .
O16 Mo5 O24 C3 -155.4(13) .
O16 Mo5 O5 Mo6 66.4(6) .
O16 Mo5 O4 Mo4 176.1(5) .
O16 Mo5 O21 Mo6 -86.9(5) .
O16 Mo5 O21 Cr1 169.3(5) .
O21 Mo6 O23 Mo1 -102.7(3) .
O21 Mo6 O23 Cr1 -1.1(3) .
O21 Mo6 O23 C2 130.7(8) .
O21 Mo6 O5 Mo5 21.6(4) .
O21 Mo6 O6 Mo1 92.7(5) .
O21 Cr1 O23 Mo6 1.2(3) .
O21 Cr1 O23 Mo1 94.5(3) .
O21 Cr1 O23 C2 -131.5(8) .
O21 Cr1 O24 Mo4 -95.1(3) .
O21 Cr1 O24 Mo5 -2.4(3) .
O21 Cr1 O24 C3 131.2(7) .
O21 Cr1 O22 Mo3 -142(5) .
O21 Cr1 O22 Mo2 126(5) .
O21 Cr1 O22 C1 -7(6) .
O21 Cr1 O19 Mo1 -83.4(4) .
O21 Cr1 O19 Mo2 -178.6(3) .
O21 Cr1 O20 Mo3 179.9(3) .
O21 Cr1 O20 Mo4 82.6(4) .
O21 Mo5 O24 Mo4 103.1(3) .
O21 Mo5 O24 Cr1 2.2(3) .
O21 Mo5 O24 C3 -129.0(8) .
O21 Mo5 O5 Mo6 -21.6(4) .
O21 Mo5 O4 Mo4 -92.8(5) .
O14 Mo4 O24 Cr1 -170.4(4) .
O14 Mo4 O24 Mo5 88.1(4) .
O14 Mo4 O24 C3 -39.4(8) .
O14 Mo4 O4 Mo5 -66.4(6) .
O14 Mo4 O3 Mo3 -175.9(5) .
O14 Mo4 O20 Mo3 -67.7(11) .
O14 Mo4 O20 Cr1 36.7(12) .
O2 Mo3 O22 Cr1 -86.1(4) .
O2 Mo3 O22 Mo2 15.8(3) .
O2 Mo3 O22 C1 140.4(7) .
O2 Mo3 O3 Mo4 -57.5(8) .
O2 Mo3 O20 Mo4 176.3(3) .
O2 Mo3 O20 Cr1 72.0(4) .
O2 Mo2 O22 Mo3 -15.9(3) .
O2 Mo2 O22 Cr1 86.1(4) .
O2 Mo2 O22 C1 -142.2(8) .
O2 Mo2 O19 Mo1 -176.6(3) .
O2 Mo2 O19 Cr1 -72.6(4) .
O2 Mo2 O1 Mo1 57.8(9) .
O7 Mo1 O23 Mo6 -86.9(4) .
O7 Mo1 O23 Cr1 171.1(5) .
O7 Mo1 O23 C2 38.8(8) .
O7 Mo1 O19 Cr1 -31.6(14) .
O7 Mo1 O19 Mo2 71.6(12) .
O7 Mo1 O6 Mo6 67.0(6) .
O7 Mo1 O1 Mo2 175.5(5) .
O20 Mo3 O22 Cr1 2.0(3) .
O20 Mo3 O22 Mo2 103.9(3) .
O20 Mo3 O22 C1 -131.5(7) .
O20 Mo3 O3 Mo4 -20.8(4) .
O20 Mo3 O2 Mo2 -93.7(5) .
O20 Mo4 O24 Cr1 -2.3(3) .
O20 Mo4 O24 Mo5 -103.8(3) .
O20 Mo4 O24 C3 128.6(8) .
O20 Mo4 O4 Mo5 92.7(5) .
O20 Mo4 O3 Mo3 21.0(4) .
O20 Cr1 O23 Mo6 145(5) .
O20 Cr1 O23 Mo1 -122(5) .
O20 Cr1 O23 C2 12(6) .
O20 Cr1 O24 Mo4 2.5(3) .
O20 Cr1 O24 Mo5 95.3(3) .
O20 Cr1 O24 C3 -131.2(7) .
O20 Cr1 O22 Mo3 -2.2(3) .
O20 Cr1 O22 Mo2 -94.6(3) .
O20 Cr1 O22 C1 133.1(8) .
O20 Cr1 O19 Mo1 178.6(4) .
O20 Cr1 O19 Mo2 83.4(4) .
O20 Cr1 O21 Mo6 -179.1(3) .
O20 Cr1 O21 Mo5 -83.0(4) .
O10 Mo2 O22 Mo3 87.1(4) .
O10 Mo2 O22 Cr1 -170.9(5) .
O10 Mo2 O22 C1 -39.2(8) .
O10 Mo2 O19 Mo1 -72.6(12) .
O10 Mo2 O19 Cr1 31.4(13) .
O10 Mo2 O2 Mo3 -65.0(6) .
O10 Mo2 O1 Mo1 -176.2(5) .
O15 Mo5 O24 Mo4 -87.5(4) .
O15 Mo5 O24 Cr1 171.6(4) .
O15 Mo5 O24 C3 40.5(8) .
O15 Mo5 O5 Mo6 174.3(5) .
O15 Mo5 O4 Mo4 67.7(6) .
O15 Mo5 O21 Mo6 69.1(12) .
O15 Mo5 O21 Cr1 -34.7(14) .
O8 Mo1 O23 Mo6 79.3(14) .
O8 Mo1 O23 Cr1 -22.8(15) .
O8 Mo1 O23 C2 -155.1(14) .
O8 Mo1 O19 Cr1 171.1(5) .
O8 Mo1 O19 Mo2 -85.6(4) .
O8 Mo1 O6 Mo6 175.8(6) .
O8 Mo1 O1 Mo2 67.8(6) .
O11 Mo3 O22 Cr1 171.5(4) .
O11 Mo3 O22 Mo2 -86.6(4) .
O11 Mo3 O22 C1 38.1(7) .
O11 Mo3 O3 Mo4 177.7(5) .
O11 Mo3 O2 Mo2 64.5(6) .
O11 Mo3 O20 Mo4 73.1(10) .
O11 Mo3 O20 Cr1 -31.2(12) .
O6 Mo6 O23 Mo1 -14.1(3) .
O6 Mo6 O23 Cr1 87.5(4) .
O6 Mo6 O23 C2 -140.7(8) .
O6 Mo6 O5 Mo5 61.3(9) .
O6 Mo6 O21 Cr1 -71.0(4) .
O6 Mo6 O21 Mo5 -174.8(4) .
O6 Mo1 O23 Mo6 14.4(3) .
O6 Mo1 O23 Cr1 -87.7(4) .
O6 Mo1 O23 C2 140.0(8) .
O6 Mo1 O19 Cr1 70.6(4) .
O6 Mo1 O19 Mo2 173.8(4) .
O6 Mo1 O1 Mo2 -62.9(9) .
O13 Mo4 O24 Cr1 19.8(15) .
O13 Mo4 O24 Mo5 -81.7(14) .
O13 Mo4 O24 C3 150.7(14) .
O13 Mo4 O4 Mo5 -174.8(6) .
O13 Mo4 O3 Mo3 -69.5(6) .
O13 Mo4 O20 Mo3 84.3(4) .
O13 Mo4 O20 Cr1 -171.4(5) .
O1 Mo1 O23 Mo6 176.7(3) .
O1 Mo1 O23 Cr1 74.7(4) .
O1 Mo1 O23 C2 -57.6(8) .
O1 Mo1 O19 Cr1 -87.9(4) .
O1 Mo1 O19 Mo2 15.4(3) .
O1 Mo1 O6 Mo6 -53.4(9) .
O1 Mo2 O22 Mo3 -176.4(4) .
O1 Mo2 O22 Cr1 -74.3(4) .
O1 Mo2 O22 C1 57.3(8) .
O1 Mo2 O19 Mo1 -15.7(3) .
O1 Mo2 O19 Cr1 88.3(4) .
O1 Mo2 O2 Mo3 59.5(9) .
O12 Mo3 O22 Cr1 -18.3(15) .
O12 Mo3 O22 Mo2 83.6(14) .
O12 Mo3 O22 C1 -151.8(14) .
O12 Mo3 O3 Mo4 70.6(6) .
O12 Mo3 O2 Mo2 173.0(5) .
O12 Mo3 O20 Mo4 -83.4(4) .
O12 Mo3 O20 Cr1 172.3(4) .
O9 Mo2 O22 Mo3 -72.5(14) .
O9 Mo2 O22 Cr1 29.6(14) .
O9 Mo2 O22 C1 161.3(14) .
O9 Mo2 O19 Mo1 87.3(4) .
O9 Mo2 O19 Cr1 -168.7(5) .
O9 Mo2 O2 Mo3 -173.8(6) .
O9 Mo2 O1 Mo1 -67.2(6) .
O18 Mo6 O23 Mo1 86.5(4) .
O18 Mo6 O23 Cr1 -171.9(4) .
O18 Mo6 O23 C2 -40.1(8) .
O18 Mo6 O5 Mo5 -175.5(5) .
O18 Mo6 O21 Cr1 29.0(13) .
O18 Mo6 O21 Mo5 -74.8(12) .
O18 Mo6 O6 Mo1 -67.3(6) .
O25 C5 C4 C2 178.9(10) .
O25 C5 C4 C3 -61.7(12) .
O25 C5 C4 C1 61.7(12) .
O17 Mo6 O23 Mo1 -72.3(13) .
O17 Mo6 O23 Cr1 29.3(14) .
O17 Mo6 O23 C2 161.0(12) .
O17 Mo6 O5 Mo5 -67.6(6) .
O17 Mo6 O21 Cr1 -169.5(4) .
O17 Mo6 O21 Mo5 86.7(4) .
O17 Mo6 O6 Mo1 -174.9(6) .
C5 O25 C5 C4 -179.9(7) 8_565
C5 C4 C2 O23 -179.8(10) .
C5 C4 C3 O24 -177.4(9) .
C5 C4 C1 O22 178.5(9) .
C2 C4 C3 O24 -62.8(12) .
C2 C4 C1 O22 65.0(12) .
C3 C4 C2 O23 62.9(13) .
C3 C4 C1 O22 -60.8(13) .
C1 C4 C2 O23 -63.7(13) .
C1 C4 C3 O24 62.1(13) .
N4 C29 C30 C31 180.000(1) .
N4 C33 C34 C35 180.000(4) .
N4 C37 C38 C39 -154(2) .
C29 N4 C33 C34 180.000(2) .
C29 N4 C37 C38 -65(3) .
C29 C30 C31 C32 180.000(2) .
C33 N4 C29 C30 180.000(1) .
C33 N4 C37 C38 62(3) .
N3 C11 C12 C13 -178(2) .
N3 C15 C16 C17 -174(3) .
N3 C24 C25 C26 -170(3) .
C19 N3 C11 C12 -67(3) .
C19 N3 C15 C16 60(3) .
C19 N3 C24 C25 -177(4) .
C19 C20 C21 C23 82(4) .
C19 C20 C21 C22 168(3) .
C11 N3 C19 C20 -67(3) .
C11 N3 C15 C16 179(2) .
C11 N3 C24 C25 65(4) .
C11 C12 C13 C14 176(3) .
C37 N4 C29 C30 53.6(14) 8_565
C37 N4 C29 C30 -53.6(14) .
C37 N4 C33 C34 -53.6(16) 8_565
C37 N4 C33 C34 53.6(16) .
C37 N4 C37 C38 178.2(15) 8_565
N5 C45 C46 C47 -149(3) .
N5 C53 C54 C55 174(5) .
N5 C41 C42 C43 172(3) .
N5 C49 C50 C51 -178(3) .
C45 N5 C53 C54 -77(4) .
C45 N5 C41 C42 44(4) .
C45 N5 C49 C50 -48(4) .
C21 C20 C19 N3 -174(2) .
C53 N5 C45 C46 177(3) .
C53 N5 C41 C42 -79(4) .
C53 N5 C49 C50 74(4) .
C15 N3 C19 C20 49(3) .
C15 N3 C11 C12 172(2) .
C15 N3 C24 C25 -54(4) .
C15 C16 C17 C18 66(4) .
C41 N5 C45 C46 52(4) .
C41 N5 C53 C54 44(4) .
C41 N5 C49 C50 -164(4) .
C24 N3 C19 C20 172(3) .
C24 N3 C11 C12 49(3) .
C24 N3 C15 C16 -58(3) .
C9 N2 C8 O26 173(3) .
C10 N2 C8 O26 -3(5) .
C49 N5 C45 C46 -61(4) .
C49 N5 C53 C54 160(4) .
C49 N5 C41 C42 161(4) .
C40 C39 C38 C37 -161(3) .
C36 C35 C34 C33 180.000(5) .
C52 C51 C50 C49 -83(6) .
O29 C57 N6 C58 153(7) .
O29 C57 N6 C59 -34(15) .
C56 C55 C54 C53 174(6) .
C48 C47 C46 C45 -99(6) .
C27 C26 C25 C24 167(6) .
C44 C43 C42 C41 -60(7) .
C28 C26 C25 C24 59(5) .
